data_1548579
loop_
_publ_author_name
'Arkhipenko, Sergey'
'Sabatini, Marco T.'
'Batsanov, Andrei S.'
'Karaluka, Valerija'
'Sheppard, Tom D.'
'Rzepa, Henry S.'
'Whiting, Andrew'

_publ_section_title
;
 Mechanistic insights into boron-catalysed direct amidation reactions.
;
_journal_issue 4
_journal_name_full 'Chemical science'
_journal_page_first 1058
_journal_page_last 1072
_journal_paper_doi 10.1039/c7sc03595k
_journal_volume 9
_journal_year 2018
_chemical_formula_moiety 'C18 H6 B3 F9 O3'
_chemical_formula_sum 'C18 H6 B3 F9 O3'
_chemical_formula_weight 473.66
_chemical_name_systematic 3,4,5-trifluorophenylboroxine
_space_group_crystal_system monoclinic
_space_group_IT_number 15
_space_group_name_Hall '-C 2yc'
_space_group_name_H-M_alt 'C 1 2/c 1'
_symmetry_space_group_name_Hall '-C 2yc'
_symmetry_space_group_name_H-M 'C 1 2/c 1'
_atom_sites_solution_hydrogens geom
_atom_sites_solution_primary direct
_atom_sites_solution_secondary difmap
_audit_creation_date 2017-07-23
_audit_creation_method
;
Olex2 1.2-beta
(compiled 2017.07.20 svn.r3457 for OlexSys, GUI svn.r5370)
;
_audit_update_record
;
2017-07-23 deposited with the CCDC.
2018-01-02 downloaded from the CCDC.
;
_cell_angle_alpha 90
_cell_angle_beta 119.598(2)
_cell_angle_gamma 90
_cell_formula_units_Z 4
_cell_length_a 12.8086(4)
_cell_length_b 12.6262(4)
_cell_length_c 12.8625(5)
_cell_measurement_reflns_used 3537
_cell_measurement_temperature 220
_cell_measurement_theta_max 75.088
_cell_measurement_theta_min 3.95
_cell_volume 1808.74(11)
_computing_cell_refinement 'SAINT v8.34A (Bruker, 2013)'
_computing_data_collection 'APEX2 v.2013.4_1 (Bruker, 2013)'
_computing_data_reduction 'SAINT v8.34A (Bruker, 2013)'
_computing_molecular_graphics 'Olex2 (Dolomanov et al., 2009)'
_computing_publication_material 'Olex2 (Dolomanov et al., 2009)'
_computing_structure_refinement 'ShelXL 2016/6 multi-CPU (Sheldrick, 2015)'
_computing_structure_solution 'ShelXS 2013/1 (Sheldrick, 2008)'
_diffrn_ambient_temperature 220
_diffrn_detector_area_resol_mean 10.4
_diffrn_detector_type 'Bruker PHOTON 100 CMOS'
_diffrn_measured_fraction_theta_full 0.979
_diffrn_measured_fraction_theta_max 0.959
_diffrn_measurement_device '3-circle area detector diffractometer'
_diffrn_measurement_device_type 'Bruker D8 Venture'
_diffrn_measurement_method \w-scan
_diffrn_radiation_monochromator 'focusing mirrors'
_diffrn_radiation_probe x-ray
_diffrn_radiation_type CuK\a
_diffrn_radiation_wavelength 1.54184
_diffrn_reflns_av_R_equivalents 0.0536
_diffrn_reflns_av_unetI/netI 0.0536
_diffrn_reflns_Laue_measured_fraction_full 0.979
_diffrn_reflns_Laue_measured_fraction_max 0.959
_diffrn_reflns_limit_h_max 15
_diffrn_reflns_limit_h_min -15
_diffrn_reflns_limit_k_max 15
_diffrn_reflns_limit_k_min -15
_diffrn_reflns_limit_l_max 15
_diffrn_reflns_limit_l_min -15
_diffrn_reflns_number 6438
_diffrn_reflns_point_group_measured_fraction_full 0.979
_diffrn_reflns_point_group_measured_fraction_max 0.959
_diffrn_reflns_theta_full 66.000
_diffrn_reflns_theta_max 75.320
_diffrn_reflns_theta_min 5.296
_diffrn_source 'Incoatec I\mS microsource'
_exptl_absorpt_coefficient_mu 1.579
_exptl_absorpt_correction_T_max 0.7539
_exptl_absorpt_correction_T_min 0.5487
_exptl_absorpt_correction_type integration
_exptl_absorpt_process_details
;
SADABS-2009/1 (Bruker,2010) was used for absorption correction.
wR2(int) was 0.1252 before and 0.0927 after correction.
The Ratio of minimum to maximum transmission is 0.7278.
The \l/2 correction factor is Not present.
;
_exptl_crystal_colour colourless
_exptl_crystal_colour_primary colourless
_exptl_crystal_density_diffrn 1.739
_exptl_crystal_description trapetsoid
_exptl_crystal_F_000 936
_exptl_crystal_recrystallization_method 'Re-crystallisation from solvent: CDCl3'
_exptl_crystal_size_max 0.409
_exptl_crystal_size_mid 0.209
_exptl_crystal_size_min 0.126
_refine_diff_density_max 0.397
_refine_diff_density_min -0.272
_refine_diff_density_rms 0.081
_refine_ls_extinction_method none
_refine_ls_goodness_of_fit_ref 1.053
_refine_ls_hydrogen_treatment constr
_refine_ls_matrix_type full
_refine_ls_number_parameters 152
_refine_ls_number_reflns 1790
_refine_ls_number_restraints 0
_refine_ls_restrained_S_all 1.053
_refine_ls_R_factor_all 0.0715
_refine_ls_R_factor_gt 0.0628
_refine_ls_shift/su_max 0.001
_refine_ls_shift/su_mean 0.000
_refine_ls_structure_factor_coef Fsqd
_refine_ls_weighting_details 'w=1/[\s^2^(Fo^2^)+(0.1380P)^2^+0.0940P] where P=(Fo^2^+2Fc^2^)/3'
_refine_ls_weighting_scheme calc
_refine_ls_wR_factor_gt 0.1811
_refine_ls_wR_factor_ref 0.1941
_reflns_Friedel_coverage 0.000
_reflns_number_gt 1418
_reflns_number_total 1790
_reflns_threshold_expression 'I > 2\s(I)'
_cod_data_source_file c7sc03595k2.cif
_cod_data_source_block 7a_14srv233
_cod_depositor_comments
;
The following automatic conversions were performed:

'_diffrn_radiation_probe' value 'X-ray' changed to 'x-ray' according
to
/home/data/users/saulius/crontab/automatic-downloads/rss-feeds/RSC/lib/dictionaries/cif_core.dic
dictionary named 'cif_core.dic' version 2.4.2 from 2011-04-26.

Automatic conversion script
Id: cif_fix_values 4973 2017-02-22 13:04:09Z antanas 

 Adding full bibliography for 1548566--1548579.cif.
;
_cod_original_cell_volume 1808.74(12)
_cod_database_code 1548579
_shelx_shelxl_version_number 2016/6
_shelx_space_group_comment
;
The symmetry employed for this shelxl refinement is uniquely defined
by the following loop, which should always be used as a source of
symmetry information in preference to the above space-group names.
They are only intended as comments.
;
_shelx_estimated_absorpt_t_max 0.826
_shelx_estimated_absorpt_t_min 0.564
_computing.bruker_data_scaling 'SADABS V2012/1 (Bruker AXS Inc.)'

_olex2_refinement_description
;
1. Fixed Uiso
 At 1.2 times of:
  All C(H) groups
2.a Aromatic/amide H refined with riding coordinates:
 C3(H3), C6(H6), C10(H10)
;
_olex2_diffrn_ambient_temperature_device 'Oxford Cryosystems'
_olex2_submission_special_instructions 'No special instructions were received'

loop_
_space_group_symop_operation_xyz
'x, y, z'
'-x, y, -z+1/2'
'x+1/2, y+1/2, z'
'-x+1/2, y+1/2, -z+1/2'
'-x, -y, -z'
'x, -y, z-1/2'
'-x+1/2, -y+1/2, -z'
'x+1/2, -y+1/2, z-1/2'

loop_
_atom_site_label
_atom_site_type_symbol
_atom_site_fract_x
_atom_site_fract_y
_atom_site_fract_z
_atom_site_U_iso_or_equiv
_atom_site_adp_type
_atom_site_occupancy
_atom_site_site_symmetry_order
_atom_site_calc_flag
_atom_site_refinement_flags_posn
_atom_site_refinement_flags_adp
_atom_site_refinement_flags_occupancy
F1 F 0.500000 1.24897(15) 0.250000 0.0848(6) Uani 1 2 d S T P
F2 F 0.44542(16) 1.14318(11) 0.39804(14) 0.0867(5) Uani 1 1 d . . .
F3 F 0.26021(14) 0.62852(13) 0.55967(14) 0.0839(5) Uani 1 1 d . . .
F4 F 0.23531(12) 0.41784(12) 0.53955(13) 0.0773(5) Uani 1 1 d . . .
F5 F 0.30137(15) 0.30961(11) 0.40274(15) 0.0851(5) Uani 1 1 d . . .
O1 O 0.45204(12) 0.74488(12) 0.30892(11) 0.0589(4) Uani 1 1 d . . .
O2 O 0.500000 0.58135(15) 0.250000 0.0553(5) Uani 1 2 d S T P
C1 C 0.500000 1.1430(2) 0.250000 0.0626(7) Uani 1 2 d S T P
C2 C 0.47108(19) 1.08739(18) 0.32481(19) 0.0622(5) Uani 1 1 d . . .
C3 C 0.46917(17) 0.97852(17) 0.32450(16) 0.0582(5) Uani 1 1 d . . .
H3 H 0.447147 0.941883 0.374358 0.070 Uiso 1 1 calc R . .
C4 C 0.500000 0.9225(2) 0.250000 0.0529(6) Uani 1 2 d S T P
C5 C 0.38451(16) 0.57557(15) 0.36404(16) 0.0534(5) Uani 1 1 d . . .
C6 C 0.34690(19) 0.63131(16) 0.43379(18) 0.0591(5) Uani 1 1 d . . .
H6 H 0.355898 0.705257 0.441460 0.071 Uiso 1 1 calc R . .
C7 C 0.29675(19) 0.57719(18) 0.49092(19) 0.0612(5) Uani 1 1 d . . .
C8 C 0.28253(17) 0.46934(18) 0.48158(18) 0.0601(6) Uani 1 1 d . . .
C9 C 0.31780(19) 0.41485(17) 0.41092(19) 0.0607(5) Uani 1 1 d . . .
C10 C 0.36906(17) 0.46612(16) 0.35295(17) 0.0564(5) Uani 1 1 d . . .
H10 H 0.393528 0.427596 0.306146 0.068 Uiso 1 1 calc R . .
B1 B 0.500000 0.7998(3) 0.250000 0.0554(7) Uani 1 2 d S T P
B2 B 0.44711(18) 0.63597(19) 0.30444(17) 0.0532(5) Uani 1 1 d . . .

loop_
_atom_site_aniso_label
_atom_site_aniso_U_11
_atom_site_aniso_U_22
_atom_site_aniso_U_33
_atom_site_aniso_U_23
_atom_site_aniso_U_13
_atom_site_aniso_U_12
F1 0.1079(16) 0.0610(10) 0.1088(15) 0.000 0.0713(13) 0.000
F2 0.1195(13) 0.0765(9) 0.1039(11) -0.0114(7) 0.0856(10) 0.0021(8)
F3 0.1019(11) 0.0965(11) 0.0919(10) -0.0028(7) 0.0774(9) 0.0074(8)
F4 0.0686(8) 0.0982(11) 0.0821(9) 0.0198(6) 0.0503(7) -0.0038(6)
F5 0.0947(10) 0.0651(8) 0.1120(12) 0.0023(6) 0.0637(9) -0.0079(7)
O1 0.0657(9) 0.0637(8) 0.0649(9) -0.0023(5) 0.0457(7) -0.0016(6)
O2 0.0556(10) 0.0639(11) 0.0596(10) 0.000 0.0386(8) 0.000
C1 0.0648(16) 0.0580(15) 0.0727(17) 0.000 0.0397(14) 0.000
C2 0.0647(11) 0.0703(13) 0.0662(12) -0.0068(8) 0.0436(10) 0.0004(9)
C3 0.0589(11) 0.0684(13) 0.0584(11) 0.0011(8) 0.0373(9) -0.0008(8)
C4 0.0476(12) 0.0655(15) 0.0523(13) 0.000 0.0299(10) 0.000
C5 0.0472(9) 0.0670(11) 0.0535(10) 0.0010(7) 0.0307(8) 0.0016(8)
C6 0.0606(11) 0.0660(11) 0.0639(11) 0.0006(8) 0.0407(9) 0.0022(9)
C7 0.0586(10) 0.0790(13) 0.0623(11) 0.0010(9) 0.0423(9) 0.0040(9)
C8 0.0494(10) 0.0811(14) 0.0586(11) 0.0114(9) 0.0333(8) -0.0017(9)
C9 0.0545(10) 0.0623(11) 0.0677(12) 0.0042(8) 0.0320(9) -0.0021(8)
C10 0.0521(10) 0.0676(12) 0.0573(10) -0.0013(8) 0.0328(8) 0.0012(8)
B1 0.0529(15) 0.0659(17) 0.0537(15) 0.000 0.0311(12) 0.000
B2 0.0476(10) 0.0666(13) 0.0514(11) 0.0007(8) 0.0290(8) 0.0009(8)

loop_
_atom_type_symbol
_atom_type_description
_atom_type_scat_dispersion_real
_atom_type_scat_dispersion_imag
_atom_type_scat_source
C C 0.0181 0.0091 'International Tables Vol C Tables 4.2.6.8 and 6.1.1.4'
H H 0.0000 0.0000 'International Tables Vol C Tables 4.2.6.8 and 6.1.1.4'
B B 0.0090 0.0039 'International Tables Vol C Tables 4.2.6.8 and 6.1.1.4'
F F 0.0727 0.0534 'International Tables Vol C Tables 4.2.6.8 and 6.1.1.4'
O O 0.0492 0.0322 'International Tables Vol C Tables 4.2.6.8 and 6.1.1.4'

loop_
_exptl_crystal_face_index_h
_exptl_crystal_face_index_k
_exptl_crystal_face_index_l
_exptl_crystal_face_perp_dist
-1.00 0.00 0.00 0.0160
1.00 0.00 0.00 0.0630
-1.00 3.00 0.00 0.0830
1.00 0.00 -1.00 0.2010
1.00 1.00 0.00 0.0930
-1.00 -1.00 0.00 0.0750
1.00 -3.00 -1.00 0.1170
-1.00 3.00 1.00 0.1150
1.00 -3.00 0.00 0.0950
0.00 0.00 1.00 0.1410
0.00 0.00 -1.00 0.1540

loop_
_geom_angle_atom_site_label_1
_geom_angle_atom_site_label_2
_geom_angle_atom_site_label_3
_geom_angle
_geom_angle_site_symmetry_1
_geom_angle_site_symmetry_3
B1 O1 B2 120.29(17) . .
B2 O2 B2 119.8(2) . 2_655
F1 C1 C2 120.54(14) . .
F1 C1 C2 120.54(14) . 2_655
C2 C1 C2 118.9(3) . 2_655
F2 C2 C1 117.8(2) . .
F2 C2 C3 121.15(18) . .
C3 C2 C1 121.10(19) . .
C2 C3 C4 119.88(18) . .
C3 C4 C3 119.1(3) . 2_655
C3 C4 B1 120.46(13) . .
C3 C4 B1 120.46(13) 2_655 .
C6 C5 B2 119.59(18) . .
C10 C5 C6 119.20(17) . .
C10 C5 B2 121.17(17) . .
C7 C6 C5 119.53(19) . .
F3 C7 C6 121.05(19) . .
F3 C7 C8 117.33(18) . .
C8 C7 C6 121.61(18) . .
F4 C8 C7 120.72(19) . .
F4 C8 C9 120.6(2) . .
C7 C8 C9 118.66(18) . .
F5 C9 C8 117.08(18) . .
F5 C9 C10 121.49(19) . .
C10 C9 C8 121.4(2) . .
C9 C10 C5 119.56(18) . .
O1 B1 O1 119.4(3) . 2_655
O1 B1 C4 120.28(13) 2_655 .
O1 B1 C4 120.28(13) . .
O1 B2 C5 119.56(17) . .
O2 B2 O1 119.87(17) . .
O2 B2 C5 120.5(2) . .

loop_
_geom_bond_atom_site_label_1
_geom_bond_atom_site_label_2
_geom_bond_distance
_geom_bond_site_symmetry_2
F1 C1 1.338(4) .
F2 C2 1.341(2) .
F3 C7 1.353(2) .
F4 C8 1.338(2) .
F5 C9 1.341(3) .
O1 B1 1.376(2) .
O1 B2 1.376(3) .
O2 B2 1.376(2) 2_655
O2 B2 1.376(2) .
C1 C2 1.381(3) .
C1 C2 1.381(3) 2_655
C2 C3 1.375(3) .
C3 C4 1.396(2) .
C4 B1 1.549(4) .
C5 C6 1.400(3) .
C5 C10 1.393(3) .
C5 B2 1.555(3) .
C6 C7 1.373(3) .
C7 C8 1.371(3) .
C8 C9 1.382(3) .
C9 C10 1.375(3) .
